data_3000302
loop_
_publ_author_name
'Akio Ojida'

_publ_section_title
;
 ENTER SECTION TITLE
;
_journal_name_full 'To be published in Communications Chemistry'
_chemical_formula_sum 'C32 H32 Ag Cl N5 O4'
_space_group_name_Hall '-P 2yn'
_space_group_name_H-M_alt 'P 1 21/n 1'
_cell_angle_alpha 90.0000
_cell_angle_beta 95.4910(10)
_cell_angle_gamma 90.0000
_cell_length_a 12.1440(15)
_cell_length_b 8.9639(11)
_cell_length_c 26.531(3)
_cell_measurement_temperature 90
_cell_volume 2874.8(6)
_diffrn_ambient_temperature 90
_diffrn_radiation_type 'Mo K\a'
_diffrn_radiation_wavelength 0.71075
_refine_ls_goodness_of_fit_ref 1.087
_refine_ls_R_factor_gt 0.0258
_refine_ls_wR_factor_ref 0.0279
_cod_database_code 3000302
_cod_hold_until_date 2021-11-08

loop_
_atom_site_label
_atom_site_fract_x
_atom_site_fract_y
_atom_site_fract_z
? ? ? ?
